data_4132923
loop_
_publ_author_name
'Pang, Jiandong'
'Yuan, Shuai'
'Qin, Junsheng'
'Wu, Mingyan'
'Lollar, Christina T.'
'Li, Jialuo'
'Huang, Ning'
'Li, Bao'
'Zhang, Peng'
'Zhou, Hong-Cai'

_publ_section_title
;
 Enhancing Pore-Environment Complexity Using a Trapezoidal Linker: Toward
 Stepwise Assembly of Multivariate Quinary Metal-Organic Frameworks.
;
_journal_issue 39
_journal_name_full 'Journal of the American Chemical Society'
_journal_page_first 12328
_journal_page_last 12332
_journal_paper_doi 10.1021/jacs.8b07411
_journal_volume 140
_journal_year 2018
_chemical_formula_moiety '0.5(C176 H88 O72 Zr12)'
_chemical_formula_sum 'C88 H44 O36 Zr6'
_chemical_formula_weight 2224.55
_space_group_crystal_system orthorhombic
_space_group_IT_number 65
_space_group_name_Hall '-C 2 2'
_space_group_name_H-M_alt 'C m m m'
_atom_sites_solution_hydrogens geom
_atom_sites_solution_primary direct
_audit_creation_date 2018-06-19
_audit_creation_method
;
Olex2 1.2
(compiled 2018.05.29 svn.r3508 for OlexSys, GUI svn.r5506)
;
_cell_angle_alpha 90
_cell_angle_beta 90
_cell_angle_gamma 90
_cell_formula_units_Z 2
_cell_length_a 21.531(3)
_cell_length_b 35.053(4)
_cell_length_c 15.0898(17)
_cell_measurement_reflns_used 9959
_cell_measurement_temperature 100(2)
_cell_measurement_theta_max 22.7741
_cell_measurement_theta_min 2.2201
_cell_volume 11389(2)
_computing_molecular_graphics 'Olex2 (Dolomanov et al., 2009)'
_computing_publication_material 'Olex2 (Dolomanov et al., 2009)'
_computing_structure_refinement 'XL (Sheldrick, 2008)'
_computing_structure_solution 'XS (Sheldrick, 2008)'
_diffrn_ambient_temperature 100
_diffrn_detector 'Bruker APEX2 area detector'
_diffrn_detector_area_resol_mean 7.9
_diffrn_detector_type 'CCD area detector'
_diffrn_measured_fraction_theta_full 0.992
_diffrn_measured_fraction_theta_max 0.992
_diffrn_measurement_device 'three-circle diffractometer'
_diffrn_measurement_device_type 'Bruker SMART APEX2 area detector'
_diffrn_measurement_method '\w and \f scans'
_diffrn_radiation_monochromator 'mirror optics'
_diffrn_radiation_probe x-ray
_diffrn_radiation_type MoK\a
_diffrn_radiation_wavelength 0.71073
_diffrn_reflns_av_R_equivalents 0.1271
_diffrn_reflns_av_unetI/netI 0.0510
_diffrn_reflns_Laue_measured_fraction_full 0.992
_diffrn_reflns_Laue_measured_fraction_max 0.992
_diffrn_reflns_limit_h_max 23
_diffrn_reflns_limit_h_min -23
_diffrn_reflns_limit_k_max 38
_diffrn_reflns_limit_k_min -38
_diffrn_reflns_limit_l_max 16
_diffrn_reflns_limit_l_min -16
_diffrn_reflns_number 69179
_diffrn_reflns_point_group_measured_fraction_full 0.992
_diffrn_reflns_point_group_measured_fraction_max 0.992
_diffrn_reflns_theta_full 22.833
_diffrn_reflns_theta_max 22.833
_diffrn_reflns_theta_min 2.220
_diffrn_source 'microfocus sealed X-ray tube'
_diffrn_source_type 'Incoatec I\ms'
_exptl_absorpt_coefficient_mu 0.299
_exptl_crystal_colour yellow
_exptl_crystal_colour_primary yellow
_exptl_crystal_density_diffrn 0.649
_exptl_crystal_description block
_exptl_crystal_F_000 2200
_exptl_crystal_size_max 0.1
_exptl_crystal_size_mid 0.05
_exptl_crystal_size_min 0.05
_refine_diff_density_max 2.232
_refine_diff_density_min -1.557
_refine_diff_density_rms 0.119
_refine_ls_extinction_method none
_refine_ls_goodness_of_fit_ref 1.052
_refine_ls_hydrogen_treatment constr
_refine_ls_matrix_type full
_refine_ls_number_parameters 153
_refine_ls_number_reflns 4243
_refine_ls_number_restraints 22
_refine_ls_restrained_S_all 1.049
_refine_ls_R_factor_all 0.0941
_refine_ls_R_factor_gt 0.0758
_refine_ls_shift/su_max 0.000
_refine_ls_shift/su_mean 0.000
_refine_ls_structure_factor_coef Fsqd
_refine_ls_weighting_details 'w=1/[\s^2^(Fo^2^)+(0.1334P)^2^+67.5614P] where P=(Fo^2^+2Fc^2^)/3'
_refine_ls_weighting_scheme calc
_refine_ls_wR_factor_gt 0.2164
_refine_ls_wR_factor_ref 0.2316
_reflns_Friedel_coverage 0.000
_reflns_number_gt 3078
_reflns_number_total 4243
_reflns_threshold_expression 'I > 2\s(I)'
_cod_data_source_file ja8b07411_si_002.cif
_cod_data_source_block PCN-606-BDC
_cod_database_code 4132923
_shelx_shelxl_version_number 2014/7
_shelx_space_group_comment
;
The symmetry employed for this shelxl refinement is uniquely defined
by the following loop, which should always be used as a source of
symmetry information in preference to the above space-group names.
They are only intended as comments.
;
_shelx_estimated_absorpt_t_max 0.985
_shelx_estimated_absorpt_t_min 0.971
_olex2_refinement_description
;
1. Fixed Uiso
 At 1.2 times of:
  All C(H) groups
2. Restrained distances
 C5-C20
 1.5 with sigma of 0.005
 C1AA-C1AA_$1
 2.2 with sigma of 0.005
 C1AA_$2-C1AA_$3
 2.2 with sigma of 0.005
 C5-C1AA_$2
 2.2 with sigma of 0.005
 C5_$3-C1AA_$1
 2.2 with sigma of 0.005
 C1AA_$3-C5
 2.2 with sigma of 0.005
 O7-C20 \\sim O7_$1-C20
 with sigma of 0.02
 C5-C1AA \\sim C1AA-C1AA_$2 \\sim C5_$3-C1AA_$2 \\sim C5_$3-C1AA_$3 \\sim
C1AA_$1-C1AA_$3 \\sim C5-
 C1AA_$1
 with sigma of 0.02
3. Uiso/Uaniso restraints and constraints
Uanis(C20) = Uanis(O7) = Uanis(C5) = Uanis(C1AA)
4.a Aromatic/amide H refined with riding coordinates:
 C13(H13), C17(H17), C21(H21), C23(H23), C24(H24), C1AA(H1AA)
;
_olex2_submission_special_instructions 'No special instructions were received'

loop_
_space_group_symop_operation_xyz
'x, y, z'
'-x, -y, z'
'x, -y, -z'
'-x, y, -z'
'x+1/2, y+1/2, z'
'-x+1/2, -y+1/2, z'
'x+1/2, -y+1/2, -z'
'-x+1/2, y+1/2, -z'
'-x, -y, -z'
'x, y, -z'
'-x, y, z'
'x, -y, z'
'-x+1/2, -y+1/2, -z'
'x+1/2, y+1/2, -z'
'-x+1/2, y+1/2, z'
'x+1/2, -y+1/2, z'

loop_
_atom_site_label
_atom_site_type_symbol
_atom_site_fract_x
_atom_site_fract_y
_atom_site_fract_z
_atom_site_U_iso_or_equiv
_atom_site_adp_type
_atom_site_occupancy
_atom_site_site_symmetry_order
_atom_site_calc_flag
_atom_site_refinement_flags_posn
_atom_site_refinement_flags_adp
_atom_site_refinement_flags_occupancy
Zr1 Zr 0.0000 0.06946(3) 0.5000 0.0286(4) Uani 1 4 d S T P
Zr2 Zr 0.08189(4) 0.0000 0.38206(5) 0.0317(3) Uani 1 2 d S T P
O3 O 0.0000 0.03412(18) 0.3816(5) 0.058(2) Uani 1 2 d S T P
O4 O 0.0834(4) 0.03339(19) 0.5000 0.063(2) Uani 1 2 d S T P
O5 O 0.0608(2) 0.10128(10) 0.4122(3) 0.0379(11) Uani 1 1 d . . .
O6 O 0.1148(3) 0.05826(12) 0.3337(3) 0.0579(15) Uani 1 1 d . . .
O7 O 0.0735(6) 0.0000 0.2388(6) 0.127(3) Uani 1 2 d DS T P
O9 O 0.1827(3) 0.0000 0.3887(5) 0.064(2) Uani 1 2 d S T P
C10 C 0.2500 0.2500 0.0504(7) 0.073(4) Uani 1 2 d S T P
C11 C 0.1009(4) 0.09239(18) 0.3564(4) 0.0463(19) Uani 1 1 d . . .
C13 C 0.1820(4) 0.1187(2) 0.2537(5) 0.070(3) Uani 1 1 d . . .
H13 H 0.1952 0.0937 0.2390 0.084 Uiso 1 1 calc R . .
C14 C 0.2500 0.2500 0.2357(7) 0.078(4) Uani 1 2 d S T P
C16 C 0.2255(4) 0.2193(2) 0.1885(5) 0.068(3) Uani 1 1 d . . .
C17 C 0.2254(4) 0.2200(2) 0.0995(5) 0.074(3) Uani 1 1 d . . .
H17 H 0.2076 0.1991 0.0687 0.089 Uiso 1 1 calc R . .
C0AA C 0.1948(5) 0.1859(2) 0.2344(5) 0.070(3) Uani 1 1 d . . .
C19 C 0.1330(4) 0.12425(18) 0.3127(4) 0.052(2) Uani 1 1 d . . .
C21 C 0.1135(5) 0.1610(2) 0.3308(6) 0.091(3) Uani 1 1 d . . .
H21 H 0.0800 0.1654 0.3704 0.109 Uiso 1 1 calc R . .
O22 O 0.2500 0.2500 0.3291(7) 0.163(6) Uani 1 2 d S T P
C23 C 0.1440(6) 0.1920(2) 0.2900(7) 0.105(4) Uani 1 1 d . . .
H23 H 0.1298 0.2173 0.3005 0.126 Uiso 1 1 calc R . .
C24 C 0.2113(5) 0.1498(2) 0.2171(6) 0.085(3) Uani 1 1 d . . .
H24 H 0.2449 0.1455 0.1775 0.101 Uiso 1 1 calc R . .
C5 C 0.0000 0.0000 0.0844(3) 0.127(3) Uani 1 4 d DS T P
C1AA C 0.05112(8) 0.0000 0.0422(3) 0.127(3) Uani 1 2 d DS T P
H1AA H 0.0893 0.0000 0.0737 0.153 Uiso 1 2 calc RS T P
C20 C 0.0000 0.0000 0.1839(4) 0.127(3) Uani 1 4 d DS T P

loop_
_atom_site_aniso_label
_atom_site_aniso_U_11
_atom_site_aniso_U_22
_atom_site_aniso_U_33
_atom_site_aniso_U_23
_atom_site_aniso_U_13
_atom_site_aniso_U_12
Zr1 0.0637(9) 0.0081(6) 0.0141(6) 0.000 0.000 0.000
Zr2 0.0606(7) 0.0127(5) 0.0218(5) 0.000 0.0061(4) 0.000
O3 0.051(4) 0.035(4) 0.089(6) -0.041(4) 0.000 0.000
O4 0.123(7) 0.039(4) 0.026(4) 0.000 0.000 0.041(4)
O5 0.076(3) 0.016(2) 0.021(2) 0.0017(17) 0.006(2) -0.004(2)
O6 0.097(4) 0.026(3) 0.051(3) -0.005(2) 0.035(3) -0.019(3)
O7 0.209(10) 0.127(6) 0.046(4) 0.000 0.039(5) 0.000
O9 0.055(5) 0.063(5) 0.075(5) 0.000 0.020(4) 0.000
C10 0.122(11) 0.052(6) 0.044(6) 0.000 0.000 -0.058(7)
C11 0.085(6) 0.021(4) 0.032(4) 0.005(3) 0.018(4) -0.004(4)
C13 0.119(7) 0.032(4) 0.059(5) -0.004(4) 0.032(5) -0.023(5)
C14 0.151(13) 0.051(7) 0.031(6) 0.000 0.000 -0.062(8)
C16 0.128(8) 0.042(4) 0.035(4) 0.002(3) 0.012(5) -0.048(5)
C17 0.125(8) 0.048(4) 0.050(5) -0.005(4) 0.003(5) -0.064(5)
C0AA 0.136(8) 0.037(4) 0.039(5) -0.003(3) 0.019(5) -0.034(5)
C19 0.093(6) 0.029(4) 0.035(4) -0.008(3) 0.009(4) -0.018(4)
C21 0.159(10) 0.027(4) 0.086(7) 0.010(4) 0.047(7) -0.014(5)
O22 0.319(19) 0.088(7) 0.083(8) 0.000 0.000 -0.092(10)
C23 0.195(12) 0.025(4) 0.095(7) -0.003(5) 0.062(8) -0.024(6)
C24 0.128(8) 0.050(5) 0.075(6) -0.012(5) 0.036(6) -0.042(6)
C5 0.209(10) 0.127(6) 0.046(4) 0.000 0.039(5) 0.000
C1AA 0.209(10) 0.127(6) 0.046(4) 0.000 0.039(5) 0.000
C20 0.209(10) 0.127(6) 0.046(4) 0.000 0.039(5) 0.000

loop_
_atom_type_symbol
_atom_type_description
_atom_type_scat_dispersion_real
_atom_type_scat_dispersion_imag
_atom_type_scat_source
C C 0.0033 0.0016 'International Tables Vol C Tables 4.2.6.8 and 6.1.1.4'
H H 0.0000 0.0000 'International Tables Vol C Tables 4.2.6.8 and 6.1.1.4'
O O 0.0106 0.0060 'International Tables Vol C Tables 4.2.6.8 and 6.1.1.4'
Zr Zr -2.9673 0.5597 'International Tables Vol C Tables 4.2.6.8 and 6.1.1.4'

loop_
_geom_angle_atom_site_label_1
_geom_angle_atom_site_label_2
_geom_angle_atom_site_label_3
_geom_angle
_geom_angle_site_symmetry_1
_geom_angle_site_symmetry_3
Zr2 Zr1 Zr2 60.63(3) 9_556 10_556
Zr2 Zr1 Zr2 61.25(3) . 10_556
Zr2 Zr1 Zr2 91.64(3) 2 10_556
Zr2 Zr1 Zr2 61.25(3) 2 9_556
Zr2 Zr1 Zr2 91.64(3) . 9_556
Zr2 Zr1 Zr2 60.63(3) . 2
O3 Zr1 Zr2 35.35(10) 10_556 9_556
O3 Zr1 Zr2 35.35(10) . 2
O3 Zr1 Zr2 91.25(18) . 9_556
O3 Zr1 Zr2 35.35(10) 10_556 10_556
O3 Zr1 Zr2 91.25(18) . 10_556
O3 Zr1 Zr2 91.25(18) 10_556 2
O3 Zr1 Zr2 91.25(18) 10_556 .
O3 Zr1 Zr2 35.34(10) . .
O3 Zr1 O3 110.6(4) 10_556 .
O3 Zr1 O4 70.86(14) 10_556 .
O3 Zr1 O4 70.85(14) 10_556 11
O3 Zr1 O4 70.85(14) . 11
O3 Zr1 O4 70.85(14) . .
O4 Zr1 Zr2 90.65(18) . 2
O4 Zr1 Zr2 90.65(18) 11 10_556
O4 Zr1 Zr2 35.51(10) 11 9_556
O4 Zr1 Zr2 35.51(10) . 10_556
O4 Zr1 Zr2 90.64(18) 11 .
O4 Zr1 Zr2 90.65(18) . 9_556
O4 Zr1 Zr2 35.51(10) 11 2
O4 Zr1 Zr2 35.51(10) . .
O4 Zr1 O4 109.7(4) . 11
O5 Zr1 Zr2 166.73(11) 4_556 .
O5 Zr1 Zr2 166.73(11) 11 10_556
O5 Zr1 Zr2 166.73(11) . 9_556
O5 Zr1 Zr2 75.09(11) 10_556 10_556
O5 Zr1 Zr2 166.73(11) 10_556 2
O5 Zr1 Zr2 110.58(11) 11 .
O5 Zr1 Zr2 111.38(12) 4_556 2
O5 Zr1 Zr2 111.38(12) 11 9_556
O5 Zr1 Zr2 75.09(11) 4_556 9_556
O5 Zr1 Zr2 110.58(11) 4_556 10_556
O5 Zr1 Zr2 111.38(12) . 10_556
O5 Zr1 Zr2 110.58(11) 10_556 9_556
O5 Zr1 Zr2 75.09(11) 11 2
O5 Zr1 Zr2 110.58(11) . 2
O5 Zr1 Zr2 75.10(11) . .
O5 Zr1 Zr2 111.38(12) 10_556 .
O5 Zr1 O3 142.58(12) . 10_556
O5 Zr1 O3 77.93(19) 10_556 10_556
O5 Zr1 O3 77.93(19) 4_556 10_556
O5 Zr1 O3 142.58(12) 11 10_556
O5 Zr1 O3 77.94(19) . .
O5 Zr1 O3 142.58(12) 10_556 .
O5 Zr1 O3 77.94(19) 11 .
O5 Zr1 O3 142.58(12) 4_556 .
O5 Zr1 O4 142.08(11) 11 .
O5 Zr1 O4 78.6(2) 4_556 11
O5 Zr1 O4 78.6(2) 11 11
O5 Zr1 O4 142.08(11) . 11
O5 Zr1 O4 142.08(11) 10_556 11
O5 Zr1 O4 78.6(2) . .
O5 Zr1 O4 78.6(2) 10_556 .
O5 Zr1 O4 142.08(11) 4_556 .
O5 Zr1 O5 118.2(2) . 4_556
O5 Zr1 O5 118.2(2) 10_556 11
O5 Zr1 O5 75.2(2) 11 4_556
O5 Zr1 O5 74.2(2) . 11
O5 Zr1 O5 75.2(2) . 10_556
O5 Zr1 O5 74.2(2) 10_556 4_556
Zr1 Zr2 Zr1 88.37(3) 9_556 .
Zr1 Zr2 Zr2 59.375(14) . 10_556
Zr1 Zr2 Zr2 59.688(16) . 2
Zr1 Zr2 Zr2 59.374(14) 9_556 10_556
Zr1 Zr2 Zr2 59.688(16) 9_556 2
Zr2 Zr2 Zr2 90.0 2 10_556
O3 Zr2 Zr1 88.59(19) . 9_556
O3 Zr2 Zr1 88.60(19) 2 .
O3 Zr2 Zr1 36.19(17) . .
O3 Zr2 Zr1 36.18(17) 2 9_556
O3 Zr2 Zr2 34.16(15) . 2
O3 Zr2 Zr2 90.2(2) . 10_556
O3 Zr2 Zr2 90.2(2) 2 10_556
O3 Zr2 Zr2 34.16(15) 2 2
O3 Zr2 O3 68.3(3) . 2
O3 Zr2 O6 139.4(2) . 12
O3 Zr2 O6 75.7(2) . .
O3 Zr2 O6 75.7(2) 2 12
O3 Zr2 O6 139.4(2) 2 .
O3 Zr2 O7 85.9(4) 2 .
O3 Zr2 O7 85.9(4) . .
O3 Zr2 O9 145.77(14) 2 .
O3 Zr2 O9 145.77(14) . .
O4 Zr2 Zr1 36.77(19) . .
O4 Zr2 Zr1 87.98(19) 3_556 .
O4 Zr2 Zr1 87.99(19) . 9_556
O4 Zr2 Zr1 36.77(19) 3_556 9_556
O4 Zr2 Zr2 90.9(2) . 2
O4 Zr2 Zr2 33.34(15) . 10_556
O4 Zr2 Zr2 33.34(15) 3_556 10_556
O4 Zr2 Zr2 90.9(2) 3_556 2
O4 Zr2 O3 73.0(3) . .
O4 Zr2 O3 108.9(3) 3_556 .
O4 Zr2 O3 73.0(3) 3_556 2
O4 Zr2 O3 108.9(3) . 2
O4 Zr2 O4 66.7(3) 3_556 .
O4 Zr2 O6 139.0(2) 3_556 .
O4 Zr2 O6 76.7(2) . .
O4 Zr2 O6 76.7(2) 3_556 12
O4 Zr2 O6 139.0(2) . 12
O4 Zr2 O7 146.49(15) 3_556 .
O4 Zr2 O7 146.48(15) . .
O4 Zr2 O9 86.9(3) . .
O4 Zr2 O9 86.9(3) 3_556 .
O6 Zr2 Zr1 160.67(12) 12 .
O6 Zr2 Zr1 160.67(12) . 9_556
O6 Zr2 Zr1 72.30(12) . .
O6 Zr2 Zr1 72.31(12) 12 9_556
O6 Zr2 Zr2 108.64(12) 12 10_556
O6 Zr2 Zr2 108.12(15) 12 2
O6 Zr2 Zr2 108.64(12) . 10_556
O6 Zr2 Zr2 108.12(15) . 2
O6 Zr2 O6 127.0(2) 12 .
O7 Zr2 Zr1 117.8(2) . 9_556
O7 Zr2 Zr1 117.8(2) . .
O7 Zr2 Zr2 175.2(3) . 10_556
O7 Zr2 Zr2 85.2(3) . 2
O7 Zr2 O6 72.98(18) . 12
O7 Zr2 O6 72.98(18) . .
O7 Zr2 O9 97.4(4) . .
O9 Zr2 Zr1 118.73(12) . .
O9 Zr2 Zr1 118.73(12) . 9_556
O9 Zr2 Zr2 177.3(2) . 2
O9 Zr2 Zr2 87.3(2) . 10_556
O9 Zr2 O6 72.79(17) . .
O9 Zr2 O6 72.79(17) . 12
Zr2 O3 Zr1 108.5(2) 2 .
Zr2 O3 Zr1 108.5(2) . .
Zr2 O3 Zr2 111.7(3) . 2
Zr2 O4 Zr1 107.7(3) . .
Zr2 O4 Zr1 107.7(3) 10_556 .
Zr2 O4 Zr2 113.3(3) . 10_556
C11 O5 Zr1 134.6(4) . .
C11 O6 Zr2 132.7(4) . .
C20 O7 Zr2 122.4(6) . .
C17 C10 C10 122.2(5) . 13
C17 C10 C10 122.2(5) 6 13
C17 C10 C17 115.6(10) . 6
O5 C11 O6 125.3(6) . .
O5 C11 C19 116.1(6) . .
O6 C11 C19 118.6(6) . .
C19 C13 H13 120.2 . .
C24 C13 H13 120.2 . .
C24 C13 C19 119.6(7) . .
C16 C14 C16 118.6(9) . 6
C16 C14 O22 120.7(5) . .
C16 C14 O22 120.7(5) 6 .
C14 C16 C0AA 122.0(7) . .
C17 C16 C14 119.8(7) . .
C17 C16 C0AA 118.1(6) . .
C10 C17 H17 118.4 . .
C16 C17 C10 123.1(7) . .
C16 C17 H17 118.4 . .
C23 C0AA C16 120.0(7) . .
C24 C0AA C16 121.7(8) . .
C24 C0AA C23 118.0(7) . .
C13 C19 C11 122.5(6) . .
C21 C19 C11 118.5(7) . .
C21 C19 C13 119.0(7) . .
C19 C21 H21 120.3 . .
C19 C21 C23 119.4(9) . .
C23 C21 H21 120.3 . .
C0AA C23 C21 120.6(8) . .
C0AA C23 H23 119.7 . .
C21 C23 H23 119.7 . .
C13 C24 H24 118.4 . .
C0AA C24 C13 123.3(9) . .
C0AA C24 H24 118.4 . .
C1AA C5 C1AA 120.0(6) 11 .
C1AA C5 C20 120.0(3) . .
C1AA C5 C20 120.0(3) 11 .
C5 C1AA C1AA 120.0(3) . 3
C5 C1AA H1AA 120.0 . .
C1AA C1AA H1AA 120.0 3 .
O7 C20 O7 124.8(7) . 11
C5 C20 O7 117.6(4) . .
C5 C20 O7 117.6(4) . 11

loop_
_geom_bond_atom_site_label_1
_geom_bond_atom_site_label_2
_geom_bond_distance
_geom_bond_site_symmetry_2
Zr1 Zr2 3.4934(9) 2
Zr1 Zr2 3.4934(9) 9_556
Zr1 Zr2 3.4933(9) .
Zr1 Zr2 3.4934(9) 10_556
Zr1 O3 2.174(6) 10_556
Zr1 O3 2.174(6) .
Zr1 O4 2.195(7) .
Zr1 O4 2.195(7) 11
Zr1 O5 2.172(4) 10_556
Zr1 O5 2.172(4) 11
Zr1 O5 2.172(4) .
Zr1 O5 2.172(4) 4_556
Zr2 Zr1 3.4933(9) 9_556
Zr2 Zr2 3.526(2) 2
Zr2 Zr2 3.5593(16) 10_556
Zr2 O3 2.131(4) .
Zr2 O3 2.131(4) 2
Zr2 O4 2.130(4) .
Zr2 O4 2.130(4) 3_556
Zr2 O6 2.282(4) .
Zr2 O6 2.282(4) 12
Zr2 O7 2.170(9) .
Zr2 O9 2.172(7) .
O3 Zr2 2.131(4) 2
O4 Zr2 2.130(4) 10_556
O5 C11 1.244(8) .
O6 C11 1.280(8) .
O7 C20 1.786(13) .
C10 C10 1.52(2) 13
C10 C17 1.391(9) .
C10 C17 1.391(9) 6
C11 C19 1.470(9) .
C13 H13 0.9500 .
C13 C19 1.394(10) .
C13 C24 1.374(10) .
C14 C16 1.394(9) .
C14 C16 1.394(9) 6
C14 O22 1.409(14) .
C16 C17 1.344(10) .
C16 C0AA 1.511(9) .
C17 H17 0.9500 .
C0AA C23 1.395(13) .
C0AA C24 1.341(11) .
C19 C21 1.383(11) .
C21 H21 0.9500 .
C21 C23 1.410(11) .
C23 H23 0.9500 .
C24 H24 0.9500 .
C5 C1AA 1.271(4) 11
C5 C1AA 1.271(4) .
C5 C20 1.502(5) .
C1AA C1AA 1.275(8) 3
C1AA H1AA 0.9500 .
C20 O7 1.786(13) 11

loop_
_geom_torsion_atom_site_label_1
_geom_torsion_atom_site_label_2
_geom_torsion_atom_site_label_3
_geom_torsion_atom_site_label_4
_geom_torsion
_geom_torsion_site_symmetry_1
_geom_torsion_site_symmetry_4
Zr1 O5 C11 O6 3.2(12) . .
Zr1 O5 C11 C19 -178.3(4) . .
Zr2 O6 C11 O5 -3.5(12) . .
Zr2 O6 C11 C19 178.0(5) . .
Zr2 O7 C20 O7 0.000(1) . 11
Zr2 O7 C20 C5 180.000(0) . .
O5 C11 C19 C13 175.2(7) . .
O5 C11 C19 C21 -5.0(12) . .
O6 C11 C19 C13 -6.2(12) . .
O6 C11 C19 C21 173.6(8) . .
C10 C10 C17 C16 179.3(8) 13 .
C11 C19 C21 C23 179.6(9) . .
C13 C19 C21 C23 -0.6(15) . .
C14 C16 C17 C10 1.4(15) . .
C14 C16 C0AA C23 57.6(13) . .
C14 C16 C0AA C24 -128.6(9) . .
C16 C14 C16 C17 -0.7(7) 6 .
C16 C14 C16 C0AA -176.5(11) 6 .
C16 C0AA C23 C21 177.8(10) . .
C16 C0AA C24 C13 -176.2(9) . .
C17 C10 C17 C16 -0.7(8) 6 .
C17 C16 C0AA C23 -118.2(11) . .
C17 C16 C0AA C24 55.5(15) . .
C0AA C16 C17 C10 177.3(8) . .
C19 C13 C24 C0AA -0.6(15) . .
C19 C21 C23 C0AA -2.4(17) . .
O22 C14 C16 C17 179.3(7) . .
O22 C14 C16 C0AA 3.5(11) . .
C23 C0AA C24 C13 -2.3(16) . .
C24 C13 C19 C11 -178.1(8) . .
C24 C13 C19 C21 2.1(13) . .
C24 C0AA C23 C21 3.8(16) . .
C1AA C5 C1AA C1AA 0.0 11 3
C1AA C5 C20 O7 0.000(0) . .
C1AA C5 C20 O7 180.000(0) 11 .
C1AA C5 C20 O7 0.000(0) 11 11
C1AA C5 C20 O7 180.000(0) . 11
C20 C5 C1AA C1AA 180.000(0) . 3

loop_
_smtbx_masks_void_nr
_smtbx_masks_void_average_x
_smtbx_masks_void_average_y
_smtbx_masks_void_average_z
_smtbx_masks_void_volume
_smtbx_masks_void_count_electrons
1 -0.258 0.462 -0.846 8306.9 1763.6
